data_1568292
loop_
_publ_author_name
'Tang, Chunlin'
'Song, Lijuan'
'Zhou, Kang'
'Ren, Peng'
'Zhao, Engui'
'He, Zikai'

_publ_section_title
;
 Manipulating D-A interaction to achieve stable photoinduced organic
 radicals in triphenylphosphine crystals.
;
_journal_issue 7
_journal_name_full 'Chemical science'
_journal_page_first 1871
_journal_page_last 1877
_journal_paper_doi 10.1039/d2sc05753k
_journal_volume 14
_journal_year 2023
_chemical_formula_moiety 'C18 H12 Cl3 P'
_chemical_formula_sum 'C18 H12 Cl3 P'
_chemical_formula_weight 365.60
_space_group_crystal_system orthorhombic
_space_group_IT_number 61
_space_group_name_Hall '-P 2ac 2ab'
_space_group_name_H-M_alt 'P b c a'
_atom_sites_solution_hydrogens geom
_atom_sites_solution_primary dual
_audit_block_doi 10.5517/ccdc.csd.cc2d9w6t
_audit_creation_date 2020-10-13
_audit_creation_method
;
Olex2 1.2
(compiled 2018.05.29 svn.r3508 for OlexSys, GUI svn.r5506)
;
_audit_update_record
;
2022-10-19 deposited with the CCDC.	2023-01-18 downloaded from the CCDC.
;
_cell_angle_alpha 90
_cell_angle_beta 90
_cell_angle_gamma 90
_cell_formula_units_Z 8
_cell_length_a 15.8390(4)
_cell_length_b 10.3662(3)
_cell_length_c 19.8011(5)
_cell_measurement_reflns_used 9873
_cell_measurement_temperature 150(2)
_cell_measurement_theta_max 74.51
_cell_measurement_theta_min 4.47
_cell_volume 3251.15(15)
_computing_cell_refinement 'SAINT v8.37A (Bruker, 2015)'
_computing_data_reduction 'SAINT v8.37A (Bruker, 2015)'
_computing_molecular_graphics 'Olex2 (Dolomanov et al., 2009)'
_computing_publication_material 'Olex2 (Dolomanov et al., 2009)'
_computing_structure_refinement 'ShelXL (Sheldrick, 2015)'
_computing_structure_solution 'ShelXT (Sheldrick, 2015)'
_diffrn_ambient_temperature 150.0
_diffrn_measured_fraction_theta_full 0.998
_diffrn_measured_fraction_theta_max 0.992
_diffrn_measurement_device_type 'Bruker APEX-II CCD'
_diffrn_measurement_method '\f and \w scans'
_diffrn_radiation_type CuK\a
_diffrn_radiation_wavelength 1.54178
_diffrn_reflns_av_R_equivalents 0.0402
_diffrn_reflns_av_unetI/netI 0.0262
_diffrn_reflns_Laue_measured_fraction_full 0.998
_diffrn_reflns_Laue_measured_fraction_max 0.992
_diffrn_reflns_limit_h_max 19
_diffrn_reflns_limit_h_min -16
_diffrn_reflns_limit_k_max 12
_diffrn_reflns_limit_k_min -11
_diffrn_reflns_limit_l_max 23
_diffrn_reflns_limit_l_min -24
_diffrn_reflns_number 22665
_diffrn_reflns_point_group_measured_fraction_full 0.998
_diffrn_reflns_point_group_measured_fraction_max 0.992
_diffrn_reflns_theta_full 67.679
_diffrn_reflns_theta_max 74.502
_diffrn_reflns_theta_min 4.466
_diffrn_standards_number 0
_exptl_absorpt_coefficient_mu 5.961
_exptl_absorpt_correction_T_max 0.7538
_exptl_absorpt_correction_T_min 0.4253
_exptl_absorpt_correction_type multi-scan
_exptl_absorpt_process_details
;
SADABS-2016/2 (Bruker,2016/2) was used for absorption correction.
wR2(int) was 0.1379 before and 0.0554 after correction.
The Ratio of minimum to maximum transmission is 0.5642.
The \l/2 correction factor is Not present.
;
_exptl_crystal_colour colourless
_exptl_crystal_colour_primary colourless
_exptl_crystal_density_diffrn 1.494
_exptl_crystal_description block
_exptl_crystal_F_000 1488
_exptl_crystal_size_max 0.2
_exptl_crystal_size_mid 0.15
_exptl_crystal_size_min 0.1
_refine_diff_density_max 0.420
_refine_diff_density_min -0.553
_refine_diff_density_rms 0.062
_refine_ls_extinction_method none
_refine_ls_goodness_of_fit_ref 1.049
_refine_ls_hydrogen_treatment constr
_refine_ls_matrix_type full
_refine_ls_number_parameters 199
_refine_ls_number_reflns 3304
_refine_ls_number_restraints 0
_refine_ls_restrained_S_all 1.049
_refine_ls_R_factor_all 0.0320
_refine_ls_R_factor_gt 0.0297
_refine_ls_shift/su_max 0.001
_refine_ls_shift/su_mean 0.000
_refine_ls_structure_factor_coef Fsqd
_refine_ls_weighting_details 'w=1/[\s^2^(Fo^2^)+(0.0460P)^2^+1.5859P] where P=(Fo^2^+2Fc^2^)/3'
_refine_ls_weighting_scheme calc
_refine_ls_wR_factor_gt 0.0783
_refine_ls_wR_factor_ref 0.0800
_reflns_Friedel_coverage 0.000
_reflns_number_gt 3089
_reflns_number_total 3304
_reflns_threshold_expression 'I > 2\s(I)'
_cod_data_source_file d2sc05753k3.cif
_cod_data_source_block mCP
_cod_depositor_comments 'Adding full bibliography for 1568291--1568295.cif.'
_cod_database_code 1568292
_shelx_shelxl_version_number 2018/3
_shelx_space_group_comment
;
The symmetry employed for this shelxl refinement is uniquely defined
by the following loop, which should always be used as a source of
symmetry information in preference to the above space-group names.
They are only intended as comments.
;
_shelx_estimated_absorpt_t_max 0.587
_shelx_estimated_absorpt_t_min 0.382
_olex2_refinement_description
;
1. Fixed Uiso
 At 1.2 times of:
  All C(H) groups
2.a Aromatic/amide H refined with riding coordinates:
 C006(H006), C007(H007), C009(H009), C00B(H00B), C00D(H00D), C00G(H00G),
 C00H(H00H), C00I(H00I), C00J(H00J), C00K(H00K), C00L(H00L), C00M(H00M)
;
_olex2_submission_special_instructions 'No special instructions were received'

loop_
_space_group_symop_operation_xyz
'x, y, z'
'-x+1/2, -y, z+1/2'
'-x, y+1/2, -z+1/2'
'x+1/2, -y+1/2, -z'
'-x, -y, -z'
'x-1/2, y, -z-1/2'
'x, -y-1/2, z-1/2'
'-x-1/2, y-1/2, z'

loop_
_atom_site_label
_atom_site_type_symbol
_atom_site_fract_x
_atom_site_fract_y
_atom_site_fract_z
_atom_site_U_iso_or_equiv
_atom_site_adp_type
_atom_site_occupancy
_atom_site_site_symmetry_order
_atom_site_calc_flag
_atom_site_refinement_flags_posn
_atom_site_refinement_flags_adp
_atom_site_refinement_flags_occupancy
_atom_site_disorder_assembly
_atom_site_disorder_group
P01 P 0.48803(2) 0.26289(3) 0.44271(2) 0.01302(10) Uani 1 1 d . . . . .
Cl02 Cl 0.82348(2) 0.14204(4) 0.44824(2) 0.02494(11) Uani 1 1 d . . . . .
Cl03 Cl 0.42324(3) 0.76366(4) 0.37805(2) 0.02532(11) Uani 1 1 d . . . . .
Cl04 Cl 0.24377(3) 0.23661(4) 0.24294(2) 0.02950(12) Uani 1 1 d . . . . .
C005 C 0.39569(9) 0.18840(14) 0.40227(7) 0.0140(3) Uani 1 1 d . . . . .
C006 C 0.35870(9) 0.23644(13) 0.34328(7) 0.0140(3) Uani 1 1 d . . . . .
H006 H 0.381673 0.310268 0.321602 0.017 Uiso 1 1 calc R . . . .
C007 C 0.46685(9) 0.51573(14) 0.40174(7) 0.0157(3) Uani 1 1 d . . . . .
H007 H 0.434587 0.523039 0.442008 0.019 Uiso 1 1 calc R . . . .
C008 C 0.57327(9) 0.15283(14) 0.41739(7) 0.0145(3) Uani 1 1 d . . . . .
C009 C 0.65506(9) 0.18282(15) 0.43942(7) 0.0160(3) Uani 1 1 d . . . . .
H009 H 0.664773 0.257611 0.466034 0.019 Uiso 1 1 calc R . . . .
C00A C 0.50676(9) 0.39950(14) 0.38559(7) 0.0142(3) Uani 1 1 d . . . . .
C00B C 0.55526(9) 0.39187(15) 0.32678(7) 0.0179(3) Uani 1 1 d . . . . .
H00B H 0.582795 0.313340 0.315530 0.022 Uiso 1 1 calc R . . . .
C00C C 0.47472(9) 0.62027(14) 0.35852(8) 0.0178(3) Uani 1 1 d . . . . .
C00D C 0.35946(10) 0.08064(15) 0.43351(7) 0.0197(3) Uani 1 1 d . . . . .
H00D H 0.382762 0.048774 0.474447 0.024 Uiso 1 1 calc R . . . .
C00E C 0.72148(9) 0.10288(15) 0.42218(7) 0.0168(3) Uani 1 1 d . . . . .
C00F C 0.28821(9) 0.17549(15) 0.31668(7) 0.0173(3) Uani 1 1 d . . . . .
C00G C 0.25351(9) 0.06669(16) 0.34628(8) 0.0208(3) Uani 1 1 d . . . . .
H00G H 0.206000 0.025061 0.326715 0.025 Uiso 1 1 calc R . . . .
C00H C 0.52282(10) 0.61347(16) 0.30015(8) 0.0222(3) Uani 1 1 d . . . . .
H00H H 0.527930 0.686161 0.271218 0.027 Uiso 1 1 calc R . . . .
C00I C 0.56101(10) 0.04074(15) 0.37960(7) 0.0202(3) Uani 1 1 d . . . . .
H00I H 0.505984 0.019208 0.364187 0.024 Uiso 1 1 calc R . . . .
C00J C 0.70967(10) -0.00923(16) 0.38500(8) 0.0223(3) Uani 1 1 d . . . . .
H00J H 0.756008 -0.063539 0.374068 0.027 Uiso 1 1 calc R . . . .
C00K C 0.56350(10) 0.49810(16) 0.28472(8) 0.0228(3) Uani 1 1 d . . . . .
H00K H 0.597130 0.492118 0.245114 0.027 Uiso 1 1 calc R . . . .
C00L C 0.28979(10) 0.01990(16) 0.40522(8) 0.0225(3) Uani 1 1 d . . . . .
H00L H 0.266717 -0.054389 0.426409 0.027 Uiso 1 1 calc R . . . .
C00M C 0.62871(11) -0.03981(16) 0.36429(8) 0.0254(3) Uani 1 1 d . . . . .
H00M H 0.619171 -0.116698 0.339317 0.031 Uiso 1 1 calc R . . . .

loop_
_atom_site_aniso_label
_atom_site_aniso_U_11
_atom_site_aniso_U_22
_atom_site_aniso_U_33
_atom_site_aniso_U_23
_atom_site_aniso_U_13
_atom_site_aniso_U_12
P01 0.01300(19) 0.01430(19) 0.01176(18) -0.00001(12) -0.00038(12) 0.00102(13)
Cl02 0.01263(19) 0.0344(2) 0.0278(2) -0.00111(15) -0.00250(12) -0.00060(14)
Cl03 0.0296(2) 0.01425(19) 0.0321(2) 0.00077(14) -0.00476(15) 0.00310(14)
Cl04 0.0251(2) 0.0419(3) 0.02143(19) 0.00628(15) -0.00998(15) -0.00476(16)
C005 0.0109(6) 0.0158(7) 0.0153(6) -0.0015(5) 0.0017(5) 0.0013(5)
C006 0.0129(7) 0.0150(7) 0.0141(6) 0.0001(5) 0.0023(5) 0.0013(5)
C007 0.0140(7) 0.0167(7) 0.0164(6) -0.0013(5) -0.0016(5) -0.0017(5)
C008 0.0156(7) 0.0139(6) 0.0138(6) 0.0024(5) -0.0002(5) 0.0017(5)
C009 0.0171(7) 0.0171(7) 0.0139(6) 0.0001(5) -0.0014(5) -0.0014(6)
C00A 0.0119(6) 0.0153(7) 0.0153(6) -0.0004(5) -0.0020(5) -0.0024(5)
C00B 0.0162(7) 0.0195(7) 0.0180(6) -0.0011(6) 0.0012(5) -0.0006(6)
C00C 0.0171(7) 0.0140(7) 0.0221(7) -0.0001(6) -0.0059(5) -0.0011(5)
C00D 0.0183(7) 0.0211(8) 0.0197(7) 0.0059(6) 0.0010(5) 0.0014(6)
C00E 0.0124(7) 0.0222(7) 0.0158(6) 0.0037(6) -0.0014(5) -0.0006(6)
C00F 0.0153(7) 0.0217(7) 0.0150(6) -0.0017(5) -0.0001(5) 0.0032(6)
C00G 0.0130(7) 0.0227(8) 0.0267(7) -0.0045(6) 0.0010(5) -0.0020(6)
C00H 0.0241(8) 0.0215(8) 0.0209(7) 0.0066(6) -0.0012(6) -0.0048(6)
C00I 0.0172(7) 0.0187(7) 0.0247(7) -0.0040(6) -0.0031(6) 0.0007(6)
C00J 0.0197(8) 0.0210(8) 0.0261(7) -0.0015(6) 0.0018(6) 0.0058(6)
C00K 0.0228(8) 0.0275(8) 0.0182(7) 0.0024(6) 0.0037(6) -0.0038(6)
C00L 0.0186(8) 0.0196(7) 0.0293(8) 0.0047(6) 0.0049(6) -0.0032(6)
C00M 0.0238(8) 0.0206(8) 0.0319(8) -0.0088(7) -0.0019(6) 0.0019(6)

loop_
_atom_type_symbol
_atom_type_description
_atom_type_scat_dispersion_real
_atom_type_scat_dispersion_imag
_atom_type_scat_source
C C 0.0181 0.0091 'International Tables Vol C Tables 4.2.6.8 and 6.1.1.4'
H H 0.0000 0.0000 'International Tables Vol C Tables 4.2.6.8 and 6.1.1.4'
Cl Cl 0.3639 0.7018 'International Tables Vol C Tables 4.2.6.8 and 6.1.1.4'
P P 0.2955 0.4335 'International Tables Vol C Tables 4.2.6.8 and 6.1.1.4'

loop_
_geom_angle_atom_site_label_1
_geom_angle_atom_site_label_2
_geom_angle_atom_site_label_3
_geom_angle
_geom_angle_site_symmetry_1
_geom_angle_site_symmetry_3
_geom_angle_publ_flag
C008 P01 C005 101.83(6) . . ?
C00A P01 C005 100.62(6) . . ?
C00A P01 C008 101.07(6) . . ?
C006 C005 P01 123.22(11) . . ?
C006 C005 C00D 118.78(13) . . ?
C00D C005 P01 117.98(11) . . ?
C00F C006 C005 119.50(13) . . ?
C00C C007 C00A 119.46(13) . . ?
C009 C008 P01 117.16(11) . . ?
C00I C008 P01 124.13(11) . . ?
C00I C008 C009 118.69(13) . . ?
C00E C009 C008 119.58(13) . . ?
C007 C00A P01 116.78(10) . . ?
C00B C00A P01 123.95(11) . . ?
C00B C00A C007 119.22(13) . . ?
C00K C00B C00A 120.48(14) . . ?
C007 C00C Cl03 119.25(12) . . ?
C00H C00C Cl03 119.12(12) . . ?
C00H C00C C007 121.63(14) . . ?
C00L C00D C005 120.63(14) . . ?
C009 C00E Cl02 119.51(12) . . ?
C009 C00E C00J 122.03(14) . . ?
C00J C00E Cl02 118.46(12) . . ?
C006 C00F Cl04 118.58(11) . . ?
C00G C00F Cl04 119.41(12) . . ?
C00G C00F C006 122.00(13) . . ?
C00F C00G C00L 118.43(14) . . ?
C00C C00H C00K 118.75(14) . . ?
C00M C00I C008 120.59(14) . . ?
C00M C00J C00E 118.30(14) . . ?
C00B C00K C00H 120.44(14) . . ?
C00D C00L C00G 120.63(14) . . ?
C00J C00M C00I 120.79(15) . . ?

loop_
_geom_bond_atom_site_label_1
_geom_bond_atom_site_label_2
_geom_bond_distance
_geom_bond_site_symmetry_2
_geom_bond_publ_flag
P01 C005 1.8375(14) . ?
P01 C008 1.8374(15) . ?
P01 C00A 1.8365(15) . ?
Cl02 C00E 1.7439(15) . ?
Cl03 C00C 1.7390(16) . ?
Cl04 C00F 1.7404(15) . ?
C005 C006 1.3985(19) . ?
C005 C00D 1.400(2) . ?
C006 C00F 1.387(2) . ?
C007 C00A 1.398(2) . ?
C007 C00C 1.386(2) . ?
C008 C009 1.402(2) . ?
C008 C00I 1.396(2) . ?
C009 C00E 1.382(2) . ?
C00A C00B 1.3972(19) . ?
C00B C00K 1.387(2) . ?
C00C C00H 1.386(2) . ?
C00D C00L 1.389(2) . ?
C00E C00J 1.388(2) . ?
C00F C00G 1.385(2) . ?
C00G C00L 1.388(2) . ?
C00H C00K 1.392(2) . ?
C00I C00M 1.392(2) . ?
C00J C00M 1.383(2) . ?
